data_2240014
loop_
_publ_author_name
'Madadi, Nikhil Reddy'
'Penthala, Narsimha Reddy'
'Bommagani, Shobanbabu'
'Parkin, Sean'
'Crooks, Peter A.'

_publ_section_title
;
 Crystal structure of
 4,5-bis(3,4,5-trimethoxyphenyl)-2<i>H</i>-1,2,3-triazole methanol solvate
;
_journal_coeditor_code SJ5427
_journal_issue 10
_journal_name_full 'Acta Crystallographica Section E'
_journal_page_first o1128
_journal_page_last o1129
_journal_paper_doi 10.1107/S1600536814020911
_journal_volume 70
_journal_year 2014
_chemical_formula_iupac 'C20 H23 N3 O6, C H4 O'
_chemical_formula_moiety 'C20 H23 N3 O6, C H4 O'
_chemical_formula_sum 'C21 H27 N3 O7'
_chemical_formula_weight 433.45
_chemical_name_systematic
;
4,5-Bis(3,4,5-trimethoxyphenyl)-2<i>H</i>-1,2,3-triazole methanol solvate
;
_space_group_crystal_system triclinic
_space_group_IT_number 2
_space_group_name_Hall '-P 1'
_space_group_name_H-M_alt 'P -1'
_symmetry_space_group_name_Hall '-P 1'
_symmetry_space_group_name_H-M 'P -1'
_atom_sites_solution_hydrogens difmap
_atom_sites_solution_primary direct
_atom_sites_solution_secondary difmap
_audit_creation_method SHELXL-2013
_cell_angle_alpha 89.5708(6)
_cell_angle_beta 72.5903(6)
_cell_angle_gamma 70.7146(7)
_cell_formula_units_Z 2
_cell_length_a 10.14580(10)
_cell_length_b 10.60900(10)
_cell_length_c 11.0435(2)
_cell_measurement_reflns_used 11695
_cell_measurement_temperature 90.0(2)
_cell_measurement_theta_max 27.48
_cell_measurement_theta_min 1.00
_cell_volume 1065.07(3)
_computing_cell_refinement
;
<i>SCALEPACK</i> (Otwinowski & Minor, 2006)
;
_computing_data_collection
;
<i>COLLECT</i> (Nonius, 1998)
;
_computing_data_reduction
;
<i>DENZO-SMN</i> (Otwinowski & Minor, 2006)
;
_computing_molecular_graphics
;
<i>XP in SHELXTL</i> (Sheldrick, 2008<i>b</i>)
;
_computing_publication_material
;
<i>SHELX</i> (Sheldrick, 2008<i>b</i>)
;
_computing_structure_refinement
;
<i>SHELXL2013</i> (Sheldrick, 2008<i>b</i>)
;
_computing_structure_solution
;
<i>SHELXS97</i> (Sheldrick, 2008<i>b</i>)
;
_diffrn_ambient_temperature 90.0(2)
_diffrn_detector_area_resol_mean 9.1
_diffrn_measured_fraction_theta_full 1.000
_diffrn_measured_fraction_theta_max 0.999
_diffrn_measurement_device_type 'Nonius KappaCCD diffractometer'
_diffrn_measurement_method '\f and \w scans at fixed \c = 55\%'
_diffrn_radiation_type MoK\a
_diffrn_radiation_wavelength 0.71073
_diffrn_reflns_av_R_equivalents 0.0373
_diffrn_reflns_limit_h_max 13
_diffrn_reflns_limit_h_min -13
_diffrn_reflns_limit_k_max 13
_diffrn_reflns_limit_k_min -13
_diffrn_reflns_limit_l_max 14
_diffrn_reflns_limit_l_min -14
_diffrn_reflns_number 28813
_diffrn_reflns_theta_full 25.242
_diffrn_reflns_theta_max 27.496
_diffrn_reflns_theta_min 1.943
_exptl_absorpt_coefficient_mu 0.102
_exptl_absorpt_correction_T_max 0.970
_exptl_absorpt_correction_T_min 0.882
_exptl_absorpt_correction_type multi-scan
_exptl_absorpt_process_details
;
(<i>SADABS</i>; Sheldrick, 2008<i>a</i>)
;
_exptl_crystal_colour colourless
_exptl_crystal_density_diffrn 1.352
_exptl_crystal_description block
_exptl_crystal_F_000 460
_exptl_crystal_size_max 0.240
_exptl_crystal_size_mid 0.220
_exptl_crystal_size_min 0.200
_refine_diff_density_max 0.283
_refine_diff_density_min -0.299
_refine_ls_extinction_method none
_refine_ls_goodness_of_fit_ref 1.052
_refine_ls_hydrogen_treatment mixed
_refine_ls_matrix_type full
_refine_ls_number_parameters 291
_refine_ls_number_reflns 4887
_refine_ls_number_restraints 0
_refine_ls_restrained_S_all 1.052
_refine_ls_R_factor_all 0.0571
_refine_ls_R_factor_gt 0.0447
_refine_ls_shift/su_max 0.000
_refine_ls_shift/su_mean 0.000
_refine_ls_structure_factor_coef Fsqd
_refine_ls_weighting_details 'w=1/[\s^2^(Fo^2^)+(0.0731P)^2^+0.3615P] where P=(Fo^2^+2Fc^2^)/3'
_refine_ls_weighting_scheme calc
_refine_ls_wR_factor_gt 0.1178
_refine_ls_wR_factor_ref 0.1273
_reflns_number_gt 3960
_reflns_number_total 4887
_reflns_threshold_expression 'I > 2\s(I)'
_cod_data_source_file sj5427sup1.cif
_cod_data_source_block I
_cod_original_cell_volume 1065.07(2)
_cod_database_code 2240014
_cod_database_fobs_code 2240014
_shelx_space_group_comment
;
The symmetry employed for this shelxl refinement is uniquely defined
by the following loop, which should always be used as a source of
symmetry information in preference to the above space-group names.
They are only intended as comments.
;
_shelx_estimated_absorpt_t_min 0.976
_shelx_estimated_absorpt_t_max 0.980
_shelxl_version_number .2013

loop_
_space_group_symop_operation_xyz
'x, y, z'
'-x, -y, -z'

loop_
_atom_site_type_symbol
_atom_site_label
_atom_site_fract_x
_atom_site_fract_y
_atom_site_fract_z
_atom_site_U_iso_or_equiv
_atom_site_adp_type
_atom_site_calc_flag
_atom_site_occupancy
N N1 0.60782(12) 0.74167(11) 0.56615(11) 0.0185(2) Uani d 1
N N2 0.73493(13) 0.64285(12) 0.54691(11) 0.0195(3) Uani d 1
H H2N 0.8264(19) 0.6486(17) 0.5010(16) 0.023 Uiso d 1
N N3 0.72437(12) 0.53382(11) 0.60414(11) 0.0182(2) Uani d 1
O O1 0.10274(10) 1.12766(9) 0.78293(10) 0.0199(2) Uani d 1
O O2 -0.09566(10) 1.00928(10) 0.79884(9) 0.0203(2) Uani d 1
O O3 -0.01750(10) 0.74272(10) 0.76182(10) 0.0212(2) Uani d 1
O O4 0.55195(11) 0.11586(9) 0.76505(9) 0.0200(2) Uani d 1
O O5 0.35131(11) 0.22077(10) 0.98936(9) 0.0226(2) Uani d 1
O O6 0.26188(10) 0.48551(10) 1.06686(9) 0.0203(2) Uani d 1
C C1 0.34889(14) 0.77606(13) 0.68391(12) 0.0156(3) Uani d 1
C C2 0.30637(14) 0.91466(13) 0.71055(12) 0.0161(3) Uani d 1
H H2 0.3785 0.9560 0.7006 0.019 Uiso calc 1
C C3 0.15713(14) 0.99221(13) 0.75193(12) 0.0160(3) Uani d 1
C C4 0.05096(14) 0.93156(13) 0.76591(12) 0.0162(3) Uani d 1
C C5 0.09440(14) 0.79251(14) 0.74196(12) 0.0171(3) Uani d 1
C C6 0.24333(14) 0.71422(14) 0.69882(13) 0.0177(3) Uani d 1
H H6 0.2728 0.6199 0.6798 0.021 Uiso calc 1
C C7 0.50685(14) 0.69379(13) 0.64045(12) 0.0162(3) Uani d 1
C C8 0.57985(14) 0.56334(13) 0.66514(12) 0.0159(3) Uani d 1
C C9 0.52294(14) 0.47110(13) 0.74808(13) 0.0162(3) Uani d 1
C C10 0.56894(14) 0.33457(13) 0.70935(13) 0.0167(3) Uani d 1
H H10 0.6368 0.2988 0.6270 0.020 Uiso calc 1
C C11 0.51433(14) 0.25086(13) 0.79276(13) 0.0161(3) Uani d 1
C C12 0.41268(14) 0.30331(14) 0.91361(13) 0.0172(3) Uani d 1
C C13 0.36502(14) 0.44122(14) 0.94987(12) 0.0165(3) Uani d 1
C C14 0.42169(14) 0.52434(14) 0.86842(13) 0.0170(3) Uani d 1
H H14 0.3916 0.6173 0.8946 0.020 Uiso calc 1
C C15 0.20801(16) 1.19411(14) 0.76486(15) 0.0231(3) Uani d 1
H H15A 0.2708 1.1587 0.8184 0.035 Uiso calc 1
H H15B 0.1565 1.2907 0.7887 0.035 Uiso calc 1
H H15C 0.2688 1.1785 0.6751 0.035 Uiso calc 1
C C16 -0.17239(16) 1.02141(16) 0.93261(14) 0.0265(3) Uani d 1
H H16A -0.1634 0.9319 0.9605 0.040 Uiso calc 1
H H16B -0.2765 1.0745 0.9489 0.040 Uiso calc 1
H H16C -0.1297 1.0661 0.9799 0.040 Uiso calc 1
C C17 0.02045(17) 0.60063(15) 0.75393(16) 0.0279(3) Uani d 1
H H17A 0.0798 0.5621 0.6663 0.042 Uiso calc 1
H H17B -0.0694 0.5778 0.7781 0.042 Uiso calc 1
H H17C 0.0771 0.5642 0.8119 0.042 Uiso calc 1
C C18 0.64600(16) 0.06014(15) 0.63927(14) 0.0242(3) Uani d 1
H H18A 0.6015 0.1072 0.5768 0.036 Uiso calc 1
H H18B 0.6593 -0.0354 0.6287 0.036 Uiso calc 1
H H18C 0.7417 0.0703 0.6259 0.036 Uiso calc 1
C C19 0.38996(17) 0.19362(16) 1.10416(14) 0.0247(3) Uani d 1
H H19A 0.4925 0.1338 1.0826 0.037 Uiso calc 1
H H19B 0.3256 0.1506 1.1593 0.037 Uiso calc 1
H H19C 0.3781 0.2780 1.1489 0.037 Uiso calc 1
C C20 0.19984(16) 0.62778(14) 1.10034(13) 0.0220(3) Uani d 1
H H20A 0.2772 0.6621 1.1044 0.033 Uiso calc 1
H H20B 0.1235 0.6476 1.1837 0.033 Uiso calc 1
H H20C 0.1564 0.6709 1.0358 0.033 Uiso calc 1
O O1M 1.00187(11) 0.66705(10) 0.42773(10) 0.0244(2) Uani d 1
H H1M 1.0849 0.6076 0.4149 0.037 Uiso calc 1
C C1M 1.01117(17) 0.79571(15) 0.45053(15) 0.0269(3) Uani d 1
H H1M1 0.9119 0.8626 0.4814 0.040 Uiso calc 1
H H1M2 1.0672 0.8206 0.3710 0.040 Uiso calc 1
H H1M3 1.0608 0.7922 0.5148 0.040 Uiso calc 1

loop_
_atom_site_aniso_label
_atom_site_aniso_U_11
_atom_site_aniso_U_22
_atom_site_aniso_U_33
_atom_site_aniso_U_12
_atom_site_aniso_U_13
_atom_site_aniso_U_23
N1 0.0160(5) 0.0170(6) 0.0195(6) -0.0042(4) -0.0029(4) 0.0023(5)
N2 0.0155(5) 0.0163(6) 0.0228(6) -0.0052(4) -0.0011(5) 0.0035(5)
N3 0.0172(5) 0.0164(6) 0.0194(6) -0.0070(4) -0.0022(4) 0.0033(4)
O1 0.0167(5) 0.0148(5) 0.0270(5) -0.0046(4) -0.0063(4) 0.0008(4)
O2 0.0127(4) 0.0229(5) 0.0217(5) -0.0030(4) -0.0039(4) 0.0033(4)
O3 0.0166(5) 0.0193(5) 0.0281(5) -0.0088(4) -0.0047(4) 0.0020(4)
O4 0.0235(5) 0.0141(5) 0.0203(5) -0.0063(4) -0.0039(4) 0.0011(4)
O5 0.0322(6) 0.0247(5) 0.0171(5) -0.0179(5) -0.0077(4) 0.0070(4)
O6 0.0205(5) 0.0186(5) 0.0170(5) -0.0062(4) 0.0003(4) 0.0006(4)
C1 0.0150(6) 0.0161(6) 0.0139(6) -0.0034(5) -0.0041(5) 0.0031(5)
C2 0.0161(6) 0.0175(7) 0.0160(6) -0.0074(5) -0.0052(5) 0.0033(5)
C3 0.0176(6) 0.0147(6) 0.0152(6) -0.0041(5) -0.0062(5) 0.0030(5)
C4 0.0138(6) 0.0180(7) 0.0156(6) -0.0034(5) -0.0053(5) 0.0033(5)
C5 0.0161(6) 0.0219(7) 0.0156(6) -0.0087(5) -0.0060(5) 0.0042(5)
C6 0.0188(6) 0.0167(7) 0.0178(6) -0.0069(5) -0.0054(5) 0.0025(5)
C7 0.0169(6) 0.0164(7) 0.0144(6) -0.0061(5) -0.0032(5) 0.0014(5)
C8 0.0142(6) 0.0158(6) 0.0154(6) -0.0043(5) -0.0022(5) -0.0007(5)
C9 0.0147(6) 0.0164(7) 0.0179(6) -0.0050(5) -0.0061(5) 0.0031(5)
C10 0.0151(6) 0.0172(7) 0.0162(6) -0.0050(5) -0.0033(5) 0.0012(5)
C11 0.0167(6) 0.0138(6) 0.0195(6) -0.0055(5) -0.0080(5) 0.0026(5)
C12 0.0187(6) 0.0196(7) 0.0169(6) -0.0106(5) -0.0064(5) 0.0050(5)
C13 0.0140(6) 0.0201(7) 0.0151(6) -0.0062(5) -0.0040(5) 0.0022(5)
C14 0.0168(6) 0.0153(6) 0.0186(6) -0.0055(5) -0.0052(5) 0.0015(5)
C15 0.0216(7) 0.0172(7) 0.0318(8) -0.0079(6) -0.0089(6) 0.0026(6)
C16 0.0197(7) 0.0293(8) 0.0235(7) -0.0057(6) -0.0001(6) 0.0031(6)
C17 0.0246(7) 0.0220(8) 0.0373(9) -0.0128(6) -0.0047(6) 0.0022(6)
C18 0.0259(7) 0.0177(7) 0.0246(7) -0.0079(6) -0.0011(6) -0.0030(6)
C19 0.0263(7) 0.0267(8) 0.0212(7) -0.0093(6) -0.0075(6) 0.0089(6)
C20 0.0215(7) 0.0190(7) 0.0191(7) -0.0030(6) -0.0017(5) -0.0013(5)
O1M 0.0200(5) 0.0177(5) 0.0302(6) -0.0046(4) -0.0028(4) 0.0040(4)
C1M 0.0278(7) 0.0227(8) 0.0301(8) -0.0100(6) -0.0073(6) 0.0020(6)

loop_
_atom_type_symbol
_atom_type_description
_atom_type_scat_dispersion_real
_atom_type_scat_dispersion_imag
_atom_type_scat_source
C C 0.0033 0.0016 'International Tables Vol C Tables 4.2.6.8 and 6.1.1.4'
H H 0.0000 0.0000 'International Tables Vol C Tables 4.2.6.8 and 6.1.1.4'
N N 0.0061 0.0033 'International Tables Vol C Tables 4.2.6.8 and 6.1.1.4'
O O 0.0106 0.0060 'International Tables Vol C Tables 4.2.6.8 and 6.1.1.4'

loop_
_geom_angle_atom_site_label_1
_geom_angle_atom_site_label_2
_geom_angle_atom_site_label_3
_geom_angle
N2 N1 C7 104.56(11)
N1 N2 N3 114.49(11)
N1 N2 H2N 124.0(10)
N3 N2 H2N 121.4(11)
N2 N3 C8 105.06(11)
C3 O1 C15 116.70(10)
C4 O2 C16 113.71(10)
C5 O3 C17 117.30(11)
C11 O4 C18 116.84(10)
C12 O5 C19 116.01(11)
C13 O6 C20 116.87(10)
C2 C1 C6 120.65(12)
C2 C1 C7 119.59(12)
C6 C1 C7 119.77(12)
C1 C2 C3 119.53(12)
C1 C2 H2 120.2
C3 C2 H2 120.2
O1 C3 C2 124.68(12)
O1 C3 C4 115.06(11)
C2 C3 C4 120.25(12)
O2 C4 C5 120.10(11)
O2 C4 C3 120.05(12)
C5 C4 C3 119.81(12)
O3 C5 C6 124.27(12)
O3 C5 C4 115.33(11)
C6 C5 C4 120.39(12)
C5 C6 C1 119.32(12)
C5 C6 H6 120.3
C1 C6 H6 120.3
N1 C7 C8 108.49(11)
N1 C7 C1 121.12(12)
C8 C7 C1 130.39(12)
N3 C8 C7 107.40(11)
N3 C8 C9 121.97(12)
C7 C8 C9 130.48(12)
C10 C9 C14 120.46(12)
C10 C9 C8 121.60(12)
C14 C9 C8 117.94(12)
C9 C10 C11 119.35(12)
C9 C10 H10 120.3
C11 C10 H10 120.3
O4 C11 C10 124.35(12)
O4 C11 C12 115.03(11)
C10 C11 C12 120.62(12)
O5 C12 C13 121.12(12)
O5 C12 C11 119.30(12)
C13 C12 C11 119.29(12)
O6 C13 C14 123.85(12)
O6 C13 C12 115.88(11)
C14 C13 C12 120.27(12)
C13 C14 C9 119.97(12)
C13 C14 H14 120.0
C9 C14 H14 120.0
O1 C15 H15A 109.5
O1 C15 H15B 109.5
H15A C15 H15B 109.5
O1 C15 H15C 109.5
H15A C15 H15C 109.5
H15B C15 H15C 109.5
O2 C16 H16A 109.5
O2 C16 H16B 109.5
H16A C16 H16B 109.5
O2 C16 H16C 109.5
H16A C16 H16C 109.5
H16B C16 H16C 109.5
O3 C17 H17A 109.5
O3 C17 H17B 109.5
H17A C17 H17B 109.5
O3 C17 H17C 109.5
H17A C17 H17C 109.5
H17B C17 H17C 109.5
O4 C18 H18A 109.5
O4 C18 H18B 109.5
H18A C18 H18B 109.5
O4 C18 H18C 109.5
H18A C18 H18C 109.5
H18B C18 H18C 109.5
O5 C19 H19A 109.5
O5 C19 H19B 109.5
H19A C19 H19B 109.5
O5 C19 H19C 109.5
H19A C19 H19C 109.5
H19B C19 H19C 109.5
O6 C20 H20A 109.5
O6 C20 H20B 109.5
H20A C20 H20B 109.5
O6 C20 H20C 109.5
H20A C20 H20C 109.5
H20B C20 H20C 109.5
C1M O1M H1M 109.5
O1M C1M H1M1 109.5
O1M C1M H1M2 109.5
H1M1 C1M H1M2 109.5
O1M C1M H1M3 109.5
H1M1 C1M H1M3 109.5
H1M2 C1M H1M3 109.5

loop_
_geom_bond_atom_site_label_1
_geom_bond_atom_site_label_2
_geom_bond_distance
N1 N2 1.3243(16)
N1 C7 1.3473(16)
N2 N3 1.3339(16)
N2 H2N 0.936(17)
N3 C8 1.3455(16)
O1 C3 1.3628(16)
O1 C15 1.4301(16)
O2 C4 1.3768(15)
O2 C16 1.4330(17)
O3 C5 1.3645(16)
O3 C17 1.4236(17)
O4 C11 1.3661(16)
O4 C18 1.4268(17)
O5 C12 1.3755(16)
O5 C19 1.4358(17)
O6 C13 1.3639(16)
O6 C20 1.4326(16)
C1 C2 1.3950(19)
C1 C6 1.4006(18)
C1 C7 1.4774(18)
C2 C3 1.3954(18)
C2 H2 0.9500
C3 C4 1.3982(19)
C4 C5 1.3953(19)
C5 C6 1.3950(18)
C6 H6 0.9500
C7 C8 1.4057(19)
C8 C9 1.4743(18)
C9 C10 1.3936(19)
C9 C14 1.3970(18)
C10 C11 1.3970(18)
C10 H10 0.9500
C11 C12 1.4010(19)
C12 C13 1.4002(19)
C13 C14 1.3895(18)
C14 H14 0.9500
C15 H15A 0.9800
C15 H15B 0.9800
C15 H15C 0.9800
C16 H16A 0.9800
C16 H16B 0.9800
C16 H16C 0.9800
C17 H17A 0.9800
C17 H17B 0.9800
C17 H17C 0.9800
C18 H18A 0.9800
C18 H18B 0.9800
C18 H18C 0.9800
C19 H19A 0.9800
C19 H19B 0.9800
C19 H19C 0.9800
C20 H20A 0.9800
C20 H20B 0.9800
C20 H20C 0.9800
O1M C1M 1.4282(18)
O1M H1M 0.8400
C1M H1M1 0.9800
C1M H1M2 0.9800
C1M H1M3 0.9800

loop_
_geom_hbond_atom_site_label_D
_geom_hbond_atom_site_label_H
_geom_hbond_atom_site_label_A
_geom_hbond_site_symmetry_A
_geom_hbond_distance_DH
_geom_hbond_distance_HA
_geom_hbond_distance_DA
_geom_hbond_angle_DHA
N2 H2N O1M . 0.936(17) 1.797(18) 2.7303(15) 174.2(16)
O1M H1M N3 2_766 0.84 1.97 2.8101(15) 176.5

loop_
_geom_torsion_atom_site_label_1
_geom_torsion_atom_site_label_2
_geom_torsion_atom_site_label_3
_geom_torsion_atom_site_label_4
_geom_torsion
C7 N1 N2 N3 -0.41(15)
N1 N2 N3 C8 0.07(16)
C6 C1 C2 C3 -0.27(19)
C7 C1 C2 C3 -179.82(12)
C15 O1 C3 C2 3.37(19)
C15 O1 C3 C4 -177.50(12)
C1 C2 C3 O1 178.74(12)
C1 C2 C3 C4 -0.36(19)
C16 O2 C4 C5 85.75(15)
C16 O2 C4 C3 -96.54(15)
O1 C3 C4 O2 4.99(18)
C2 C3 C4 O2 -175.83(11)
O1 C3 C4 C5 -177.30(11)
C2 C3 C4 C5 1.9(2)
C17 O3 C5 C6 8.57(19)
C17 O3 C5 C4 -172.45(12)
O2 C4 C5 O3 -4.09(18)
C3 C4 C5 O3 178.19(12)
O2 C4 C5 C6 174.92(12)
C3 C4 C5 C6 -2.79(19)
O3 C5 C6 C1 -178.92(12)
C4 C5 C6 C1 2.16(19)
C2 C1 C6 C5 -0.6(2)
C7 C1 C6 C5 178.93(12)
N2 N1 C7 C8 0.56(15)
N2 N1 C7 C1 179.72(12)
C2 C1 C7 N1 -34.27(18)
C6 C1 C7 N1 146.18(13)
C2 C1 C7 C8 144.69(15)
C6 C1 C7 C8 -34.9(2)
N2 N3 C8 C7 0.28(15)
N2 N3 C8 C9 -175.64(12)
N1 C7 C8 N3 -0.54(15)
C1 C7 C8 N3 -179.60(13)
N1 C7 C8 C9 174.91(13)
C1 C7 C8 C9 -4.1(2)
N3 C8 C9 C10 -47.04(19)
C7 C8 C9 C10 138.07(15)
N3 C8 C9 C14 132.31(14)
C7 C8 C9 C14 -42.6(2)
C14 C9 C10 C11 -0.87(19)
C8 C9 C10 C11 178.47(12)
C18 O4 C11 C10 -4.16(18)
C18 O4 C11 C12 175.12(12)
C9 C10 C11 O4 -179.85(12)
C9 C10 C11 C12 0.91(19)
C19 O5 C12 C13 -72.53(17)
C19 O5 C12 C11 113.70(14)
O4 C11 C12 O5 -4.85(18)
C10 C11 C12 O5 174.46(11)
O4 C11 C12 C13 -178.74(11)
C10 C11 C12 C13 0.6(2)
C20 O6 C13 C14 6.21(18)
C20 O6 C13 C12 -173.47(11)
O5 C12 C13 O6 3.80(18)
C11 C12 C13 O6 177.57(11)
O5 C12 C13 C14 -175.89(12)
C11 C12 C13 C14 -2.11(19)
O6 C13 C14 C9 -177.50(12)
C12 C13 C14 C9 2.16(19)
C10 C9 C14 C13 -0.66(19)
C8 C9 C14 C13 179.98(12)
